data_4104897
loop_
_publ_author_name
'Yanfeng Bi'
'Xiu-Teng Wang'
'Wuping Liao'
'Xiaofei Wang'
'Xinwu Wang'
'Hongjie Zhang'
'Song Gao'

_publ_contact_author 'Prof Dr Wuping Liao'
_publ_contact_author_address
;     State Key Lab of Rare Earth Resource Utilization
      Changchun Institute of Applied Chemistry
      CAS, Changchun 130022
      P.R. China
;
_publ_contact_author_email wpliao@ciac.jl.cn
_publ_section_title
;
 A {Co32} Nanosphere Supported by p-tert-Butylthiacalix[4]arene
;
_journal_name_full 'Journal of the American Chemical Society'
_journal_page_first 11650
_journal_page_last 11651
_journal_paper_doi 10.1021/ja9034939
_journal_volume 131
_journal_year 2009
_chemical_formula_moiety '[Co32(C40H44S4O4)6(u3-O)24(H2O)24](CHCl3)12(H2O)110'
_chemical_formula_sum 'C252 H544 Cl36 Co32 O182 S24'
_chemical_formula_weight 10418.27
_chemical_name_common '[Co32(C40H44S4O4)6(u3-O)24(H2O)24](CHCl3)12(H2O)110'
_chemical_name_systematic ?
_space_group_IT_number 139
_symmetry_cell_setting tetragonal
_symmetry_space_group_name_Hall '-I 4 2'
_symmetry_space_group_name_H-M 'I 4/m m m'
_atom_sites_solution_hydrogens geom
_atom_sites_solution_primary direct
_atom_sites_solution_secondary difmap
_audit_creation_method SHELXL-97
_cell_angle_alpha 90.00
_cell_angle_beta 90.00
_cell_angle_gamma 90.00
_cell_formula_units_Z 2
_cell_length_a 27.0173(4)
_cell_length_b 27.0173(4)
_cell_length_c 29.0170(5)
_cell_measurement_reflns_used 19661
_cell_measurement_temperature 150(2)
_cell_measurement_theta_max 28.27
_cell_measurement_theta_min 2.37
_cell_volume 21180.5(6)
_computing_cell_refinement 'Bruker SAINT'
_computing_data_collection 'Bruker APEX2'
_computing_data_reduction 'Bruker SAINT'
_computing_molecular_graphics 'Bruker SHELXTL'
_computing_publication_material 'Bruker SHELXTL'
_computing_structure_refinement 'SHELXL-97 (Sheldrick, 2008)'
_computing_structure_solution 'SHELXS-97 (Sheldrick, 2008)'
_diffrn_ambient_temperature 150(2)
_diffrn_measured_fraction_theta_full 1.000
_diffrn_measured_fraction_theta_max 1.000
_diffrn_measurement_device_type 'Bruker APEX-II CCD'
_diffrn_measurement_method '\f and \w scans'
_diffrn_radiation_monochromator graphite
_diffrn_radiation_source 'fine-focus sealed tube'
_diffrn_radiation_type MoK\a
_diffrn_radiation_wavelength 0.71073
_diffrn_reflns_av_R_equivalents 0.0514
_diffrn_reflns_av_sigmaI/netI 0.0101
_diffrn_reflns_limit_h_max 32
_diffrn_reflns_limit_h_min -32
_diffrn_reflns_limit_k_max 32
_diffrn_reflns_limit_k_min -32
_diffrn_reflns_limit_l_max 34
_diffrn_reflns_limit_l_min -34
_diffrn_reflns_number 280751
_diffrn_reflns_theta_full 24.99
_diffrn_reflns_theta_max 24.99
_diffrn_reflns_theta_min 1.03
_exptl_absorpt_coefficient_mu 1.649
_exptl_absorpt_correction_T_max 0.7900
_exptl_absorpt_correction_T_min 0.6930
_exptl_absorpt_correction_type empirical
_exptl_absorpt_process_details 'SADABS, Sheldrick, 1996'
_exptl_crystal_colour purple
_exptl_crystal_density_diffrn 1.634
_exptl_crystal_description block
_exptl_crystal_F_000 10744
_exptl_crystal_size_max 0.24
_exptl_crystal_size_mid 0.22
_exptl_crystal_size_min 0.15
_platon_squeeze_details
;
P. van der Sluis and A. L. Spek, Acta Crystallogr., 1990, A46, 194.
;
_refine_diff_density_max 2.272
_refine_diff_density_min -1.218
_refine_diff_density_rms 0.248
_refine_ls_extinction_coef 0.00026(5)
_refine_ls_extinction_expression Fc^*^=kFc[1+0.001xFc^2^\l^3^/sin(2\q)]^-1/4^
_refine_ls_extinction_method SHELXL
_refine_ls_goodness_of_fit_ref 1.087
_refine_ls_hydrogen_treatment constr
_refine_ls_matrix_type full
_refine_ls_number_parameters 196
_refine_ls_number_reflns 5156
_refine_ls_number_restraints 19
_refine_ls_restrained_S_all 1.089
_refine_ls_R_factor_all 0.1007
_refine_ls_R_factor_gt 0.0962
_refine_ls_shift/su_max 0.000
_refine_ls_shift/su_mean 0.000
_refine_ls_structure_factor_coef Fsqd
_refine_ls_weighting_details 'calc w=1/[\s^2^(Fo^2^)+(0.1810P)^2^+130.6189P] where P=(Fo^2^+2Fc^2^)/3'
_refine_ls_weighting_scheme calc
_refine_ls_wR_factor_gt 0.2726
_refine_ls_wR_factor_ref 0.2793
_reflns_number_gt 4798
_reflns_number_total 5156
_reflns_threshold_expression >2sigma(I)
_cod_data_source_file ja9034939_si_002_1.cif
_cod_data_source_block compound_1a
_cod_database_code 4104897

loop_
_symmetry_equiv_pos_as_xyz
'x, y, z'
'-y, x, z'
'-x, -y, z'
'y, -x, z'
'x, -y, -z'
'y, x, -z'
'-x, y, -z'
'-y, -x, -z'
'x+1/2, y+1/2, z+1/2'
'-y+1/2, x+1/2, z+1/2'
'-x+1/2, -y+1/2, z+1/2'
'y+1/2, -x+1/2, z+1/2'
'x+1/2, -y+1/2, -z+1/2'
'y+1/2, x+1/2, -z+1/2'
'-x+1/2, y+1/2, -z+1/2'
'-y+1/2, -x+1/2, -z+1/2'
'-x, -y, -z'
'y, -x, -z'
'x, y, -z'
'-y, x, -z'
'-x, y, z'
'-y, -x, z'
'x, -y, z'
'y, x, z'
'-x+1/2, -y+1/2, -z+1/2'
'y+1/2, -x+1/2, -z+1/2'
'x+1/2, y+1/2, -z+1/2'
'-y+1/2, x+1/2, -z+1/2'
'-x+1/2, y+1/2, z+1/2'
'-y+1/2, -x+1/2, z+1/2'
'x+1/2, -y+1/2, z+1/2'
'y+1/2, x+1/2, z+1/2'

loop_
_atom_site_label
_atom_site_type_symbol
_atom_site_fract_x
_atom_site_fract_y
_atom_site_fract_z
_atom_site_U_iso_or_equiv
_atom_site_adp_type
_atom_site_occupancy
_atom_site_symmetry_multiplicity
_atom_site_calc_flag
_atom_site_refinement_flags
Co1 Co 0.17459(4) 0.09163(4) 0.0000 0.0344(3) Uani 1 2 d S
Co2 Co 0.17440(4) 0.0000 0.08497(3) 0.0353(3) Uani 1 2 d S
Co3 Co 0.09142(4) 0.0000 0.16199(4) 0.0359(4) Uani 1 2 d S
Co4 Co 0.08352(5) 0.08352(5) -0.07708(6) 0.0805(5) Uani 1 2 d S
S1 S 0.24791(8) 0.14438(7) 0.0000 0.0411(5) Uani 1 2 d S
S2 S 0.24791(8) 0.0000 0.13403(7) 0.0433(5) Uani 1 2 d S
S3 S 0.14401(7) 0.0000 0.23068(7) 0.0407(5) Uani 1 2 d S
O1 O 0.20998(13) 0.05564(13) 0.05129(11) 0.0341(8) Uani 1 1 d .
O2 O 0.05572(13) -0.05572(13) 0.19525(17) 0.0347(11) Uani 1 2 d S
O3 O 0.12899(19) 0.04916(17) 0.12023(17) 0.0655(14) Uani 1 1 d .
O4 O 0.1308(2) 0.1308(2) -0.0466(2) 0.066(2) Uani 1 2 d S
O5 O 0.0000 0.0000 -0.0824(6) 0.079(2) Uani 1 8 d S
O6 O 0.0325(3) 0.0325(3) -0.1108(4) 0.079(2) Uani 0.75 2 d SPU
O7 O 0.0884(5) 0.0000 0.0000 0.087(2) Uani 1 4 d S
O8 O 0.1189(3) 0.0335(3) 0.0307(3) 0.087(2) Uani 0.75 1 d PU
C1 C 0.25255(18) 0.07254(19) 0.06745(19) 0.0369(11) Uani 1 1 d .
C2 C 0.2765(2) 0.1140(2) 0.0479(2) 0.0448(13) Uani 1 1 d .
C3 C 0.3201(3) 0.1334(3) 0.0665(3) 0.069(2) Uani 1 1 d .
H3A H 0.3343 0.1620 0.0528 0.082 Uiso 1 1 calc R
C4 C 0.3431(3) 0.1124(3) 0.1042(3) 0.074(2) Uani 1 1 d .
C5 C 0.3206(3) 0.0706(3) 0.1242(3) 0.071(2) Uani 1 1 d .
H5A H 0.3352 0.0553 0.1504 0.085 Uiso 1 1 calc R
C6 C 0.2760(2) 0.0512(2) 0.1053(2) 0.0454(13) Uani 1 1 d .
C7 C 0.07266(19) -0.07266(19) 0.2346(3) 0.0383(16) Uani 1 2 d S
C8 C 0.1138(2) -0.0511(2) 0.25716(19) 0.0429(13) Uani 1 1 d .
C9 C 0.1311(3) -0.0696(3) 0.2986(3) 0.0622(18) Uani 1 1 d .
H9A H 0.1586 -0.0537 0.3126 0.075 Uiso 1 1 calc R
C10 C 0.1103(3) -0.1103(3) 0.3209(4) 0.073(3) Uani 1 2 d S
C11 C 0.3858(4) 0.1380(4) 0.1308(4) 0.104(3) Uiso 1 1 d D
C12 C 0.1296(6) -0.1296(6) 0.3666(7) 0.139(7) Uiso 1 2 d SD
C13 C 0.4142(7) 0.1026(6) 0.1629(6) 0.192(8) Uiso 1 1 d D
H13A H 0.3909 0.0858 0.1835 0.288 Uiso 1 1 calc R
H13B H 0.4381 0.1214 0.1813 0.288 Uiso 1 1 calc R
H13C H 0.4319 0.0779 0.1444 0.288 Uiso 1 1 calc R
C14 C 0.4141(5) 0.1702(5) 0.0973(5) 0.144(5) Uiso 1 1 d D
H14A H 0.4398 0.1886 0.1138 0.216 Uiso 1 1 calc R
H14B H 0.3913 0.1936 0.0825 0.216 Uiso 1 1 calc R
H14C H 0.4295 0.1493 0.0737 0.216 Uiso 1 1 calc R
C15 C 0.3638(9) 0.1789(7) 0.1654(8) 0.288(14) Uiso 1 1 d D
H15A H 0.3909 0.1938 0.1831 0.432 Uiso 1 1 calc R
H15B H 0.3402 0.1633 0.1865 0.432 Uiso 1 1 calc R
H15C H 0.3469 0.2047 0.1476 0.432 Uiso 1 1 calc R
C16 C 0.0967(7) -0.0967(7) 0.4002(11) 0.30(2) Uiso 1 2 d SD
H16A H 0.1039 -0.0635 0.3961 0.457 Uiso 0.50 1 d PR
H16B H 0.0621 -0.1037 0.3948 0.457 Uiso 0.50 1 d PR
H16C H 0.1049 -0.1049 0.4311 0.457 Uiso 1 2 d SR
C17 C 0.1112(9) -0.1845(7) 0.3757(9) 0.287(13) Uiso 1 1 d D
H17A H 0.1305 -0.2075 0.3568 0.430 Uiso 1 1 calc R
H17B H 0.0761 -0.1871 0.3675 0.430 Uiso 1 1 calc R
H17C H 0.1155 -0.1926 0.4083 0.430 Uiso 1 1 calc R

loop_
_atom_site_aniso_label
_atom_site_aniso_U_11
_atom_site_aniso_U_22
_atom_site_aniso_U_33
_atom_site_aniso_U_23
_atom_site_aniso_U_13
_atom_site_aniso_U_12
Co1 0.0353(6) 0.0324(6) 0.0353(6) 0.000 0.000 0.0028(4)
Co2 0.0366(6) 0.0368(6) 0.0324(6) 0.000 0.0023(4) 0.000
Co3 0.0328(6) 0.0372(6) 0.0376(6) 0.000 0.0036(4) 0.000
Co4 0.0772(7) 0.0772(7) 0.0870(11) -0.0209(7) -0.0209(7) 0.0202(8)
S1 0.0459(11) 0.0334(9) 0.0439(11) 0.000 0.000 -0.0102(8)
S2 0.0484(11) 0.0430(11) 0.0386(10) 0.000 -0.0142(8) 0.000
S3 0.0338(9) 0.0394(10) 0.0488(11) 0.000 -0.0082(8) 0.000
O1 0.0360(18) 0.0323(17) 0.0340(17) 0.0022(14) -0.0059(14) -0.0045(14)
O2 0.0341(15) 0.0341(15) 0.036(3) 0.0060(15) -0.0060(15) -0.003(2)
O3 0.072(3) 0.047(2) 0.077(3) 0.019(2) 0.038(3) 0.018(2)
O4 0.076(3) 0.076(3) 0.047(3) -0.023(3) -0.023(3) 0.052(4)
O5 0.074(3) 0.074(3) 0.088(5) 0.000 0.000 0.000
O6 0.074(3) 0.074(3) 0.088(5) 0.000 0.000 0.000
O7 0.092(4) 0.084(4) 0.085(4) 0.000 0.000 0.000
O8 0.092(4) 0.084(4) 0.085(4) 0.000 0.000 0.000
C1 0.032(3) 0.035(3) 0.044(3) 0.001(2) -0.006(2) -0.005(2)
C2 0.042(3) 0.048(3) 0.044(3) -0.001(2) -0.010(2) -0.014(2)
C3 0.061(4) 0.065(4) 0.080(5) 0.012(4) -0.020(4) -0.030(3)
C4 0.057(4) 0.075(5) 0.091(5) 0.011(4) -0.032(4) -0.012(4)
C5 0.056(4) 0.076(5) 0.082(5) 0.005(4) -0.037(4) -0.011(4)
C6 0.051(3) 0.039(3) 0.046(3) 0.004(2) -0.014(3) -0.005(2)
C7 0.036(2) 0.036(2) 0.042(4) 0.000(2) 0.000(2) 0.003(3)
C8 0.043(3) 0.044(3) 0.042(3) -0.002(2) -0.013(2) 0.002(2)
C9 0.053(4) 0.068(4) 0.066(4) 0.010(3) -0.021(3) -0.006(3)
C10 0.079(4) 0.079(4) 0.061(6) 0.025(4) -0.025(4) -0.013(6)

loop_
_atom_type_symbol
_atom_type_description
_atom_type_scat_dispersion_real
_atom_type_scat_dispersion_imag
_atom_type_scat_source
C C 0.0033 0.0016 'International Tables Vol C Tables 4.2.6.8 and 6.1.1.4'
H H 0.0000 0.0000 'International Tables Vol C Tables 4.2.6.8 and 6.1.1.4'
Co Co 0.3494 0.9721 'International Tables Vol C Tables 4.2.6.8 and 6.1.1.4'
O O 0.0106 0.0060 'International Tables Vol C Tables 4.2.6.8 and 6.1.1.4'
S S 0.1246 0.1234 'International Tables Vol C Tables 4.2.6.8 and 6.1.1.4'

loop_
_geom_angle_atom_site_label_1
_geom_angle_atom_site_label_2
_geom_angle_atom_site_label_3
_geom_angle
_geom_angle_site_symmetry_1
_geom_angle_site_symmetry_3
O1 Co1 O1 95.0(2) . 19
O1 Co1 O4 92.04(17) . 19
O1 Co1 O4 172.4(2) 19 19
O1 Co1 O4 172.4(2) . .
O1 Co1 O4 92.04(17) 19 .
O4 Co1 O4 80.8(3) 19 .
O1 Co1 O8 72.6(2) . .
O1 Co1 O8 105.1(2) 19 .
O4 Co1 O8 74.4(3) 19 .
O4 Co1 O8 102.8(3) . .
O1 Co1 O8 105.1(2) . 19
O1 Co1 O8 72.6(2) 19 19
O4 Co1 O8 102.8(3) 19 19
O4 Co1 O8 74.4(3) . 19
O8 Co1 O8 44.5(4) . 19
O1 Co1 S1 84.08(10) . .
O1 Co1 S1 84.08(10) 19 .
O4 Co1 S1 99.4(2) 19 .
O4 Co1 S1 99.4(2) . .
O8 Co1 S1 155.5(2) . .
O8 Co1 S1 155.5(2) 19 .
O1 Co2 O1 95.3(2) 23 .
O1 Co2 O3 171.12(18) 23 .
O1 Co2 O3 92.48(16) . .
O1 Co2 O3 92.47(16) 23 23
O1 Co2 O3 171.12(18) . 23
O3 Co2 O3 79.5(2) . 23
O1 Co2 O8 72.3(2) 23 23
O1 Co2 O8 105.3(2) . 23
O3 Co2 O8 101.5(3) . 23
O3 Co2 O8 73.0(2) 23 23
O1 Co2 O8 105.3(2) 23 .
O1 Co2 O8 72.3(2) . .
O3 Co2 O8 73.0(2) . .
O3 Co2 O8 101.5(3) 23 .
O8 Co2 O8 45.2(4) 23 .
O1 Co2 S2 84.02(10) 23 .
O1 Co2 S2 84.02(10) . .
O3 Co2 S2 101.13(17) . .
O3 Co2 S2 101.12(17) 23 .
O8 Co2 S2 155.1(2) 23 .
O8 Co2 S2 155.1(2) . .
O2 Co3 O2 95.6(3) 2 .
O2 Co3 O3 171.4(2) 2 23
O2 Co3 O3 92.04(19) . 23
O2 Co3 O3 92.04(19) 2 .
O2 Co3 O3 171.4(2) . .
O3 Co3 O3 80.1(2) 23 .
O2 Co3 O6 72.6(2) 2 19
O2 Co3 O6 104.8(3) . 19
O3 Co3 O6 101.7(3) 23 19
O3 Co3 O6 73.9(3) . 19
O2 Co3 O6 104.8(3) 2 18
O2 Co3 O6 72.6(2) . 18
O3 Co3 O6 73.9(3) 23 18
O3 Co3 O6 101.7(3) . 18
O6 Co3 O6 43.9(5) 19 18
O2 Co3 S3 83.61(12) 2 .
O2 Co3 S3 83.61(12) . .
O3 Co3 S3 101.09(17) 23 .
O3 Co3 S3 101.10(17) . .
O6 Co3 S3 155.3(2) 19 .
O6 Co3 S3 155.3(2) 18 .
O3 Co4 O3 100.4(3) 6 19
O3 Co4 O4 100.5(2) 6 .
O3 Co4 O4 100.5(2) 19 .
O3 Co4 O8 79.9(3) 6 6
O3 Co4 O8 178.6(3) 19 6
O4 Co4 O8 80.8(3) . 6
O3 Co4 O8 178.6(3) 6 19
O3 Co4 O8 79.9(3) 19 19
O4 Co4 O8 80.8(3) . 19
O8 Co4 O8 99.8(4) 6 19
O3 Co4 O6 79.2(2) 6 .
O3 Co4 O6 79.2(2) 19 .
O4 Co4 O6 179.5(4) . .
O8 Co4 O6 99.5(3) 6 .
O8 Co4 O6 99.5(3) 19 .
C2 S1 C2 101.9(4) . 19
C2 S1 Co1 94.70(18) . .
C2 S1 Co1 94.70(18) 19 .
C6 S2 C6 101.6(4) . 23
C6 S2 Co2 94.21(19) . .
C6 S2 Co2 94.20(19) 23 .
C8 S3 C8 101.9(4) 23 .
C8 S3 Co3 94.91(18) 23 .
C8 S3 Co3 94.91(18) . .
C1 O1 Co1 120.5(3) . .
C1 O1 Co2 119.7(3) . .
Co1 O1 Co2 119.10(17) . .
C7 O2 Co3 120.40(12) . .
C7 O2 Co3 120.40(12) . 4
Co3 O2 Co3 118.5(2) . 4
Co4 O3 Co3 111.5(2) 19 .
Co4 O3 Co2 110.7(2) 19 .
Co3 O3 Co2 99.67(19) . .
Co4 O4 Co1 108.9(3) . 6
Co4 O4 Co1 108.9(3) . .
Co1 O4 Co1 99.0(3) 6 .
O6 O5 O6 72.2(7) 2 .
O6 O5 O6 72.2(7) 2 3
O6 O5 O6 112.9(14) . 3
O6 O5 O6 112.9(14) 2 4
O6 O5 O6 72.2(7) . 4
O6 O5 O6 72.2(7) 3 4
O5 O6 O6 53.9(3) . 2
O5 O6 O6 53.9(3) . 4
O6 O6 O6 89.996(2) 2 4
O5 O6 Co4 119.8(8) . .
O6 O6 Co4 129.20(12) 2 .
O6 O6 Co4 129.20(12) 4 .
O5 O6 Co3 122.0(5) . 20
O6 O6 Co3 68.1(2) 2 20
O6 O6 Co3 132.7(3) 4 20
Co4 O6 Co3 95.2(3) . 20
O5 O6 Co3 122.0(5) . 19
O6 O6 Co3 132.7(3) 2 19
O6 O6 Co3 68.1(2) 4 19
Co4 O6 Co3 95.2(3) . 19
Co3 O6 Co3 96.1(4) 20 19
O8 O7 O8 72.2(8) 19 .
O8 O7 O8 73.4(7) 19 5
O8 O7 O8 114.0(11) . 5
O8 O7 O8 114.0(11) 19 23
O8 O7 O8 73.4(7) . 23
O8 O7 O8 72.1(8) 5 23
O7 O8 O8 53.9(4) . 19
O7 O8 O8 53.3(4) . 23
O8 O8 O8 89.998(1) 19 23
O7 O8 Co4 120.4(6) . 19
O8 O8 Co4 129.1(2) 19 19
O8 O8 Co4 129.3(2) 23 19
O7 O8 Co1 121.6(5) . .
O8 O8 Co1 67.7(2) 19 .
O8 O8 Co1 132.0(2) 23 .
Co4 O8 Co1 95.9(3) 19 .
O7 O8 Co2 120.7(5) . .
O8 O8 Co2 132.0(2) 19 .
O8 O8 Co2 67.4(2) 23 .
Co4 O8 Co2 96.1(3) 19 .
Co1 O8 Co2 95.9(3) . .
O1 C1 C6 122.1(5) . .
O1 C1 C2 121.9(5) . .
C6 C1 C2 116.0(5) . .
C3 C2 C1 121.8(6) . .
C3 C2 S1 119.4(5) . .
C1 C2 S1 118.6(4) . .
C4 C3 C2 122.1(7) . .
C3 C4 C5 117.5(6) . .
C3 C4 C11 123.1(7) . .
C5 C4 C11 118.2(7) . .
C4 C5 C6 120.1(6) . .
C1 C6 C5 122.4(6) . .
C1 C6 S2 119.8(4) . .
C5 C6 S2 117.7(5) . .
O2 C7 C8 122.2(3) . .
O2 C7 C8 122.2(3) . 22
C8 C7 C8 115.7(7) . 22
C9 C8 C7 121.2(6) . .
C9 C8 S3 120.1(5) . .
C7 C8 S3 118.7(4) . .
C8 C9 C10 123.5(7) . .
C9 C10 C9 114.8(9) . 22
C9 C10 C12 122.6(4) . .
C9 C10 C12 122.6(4) 22 .
C14 C11 C13 119.6(12) . .
C14 C11 C4 108.1(9) . .
C13 C11 C4 113.2(11) . .
C14 C11 C15 101.1(12) . .
C13 C11 C15 103.6(10) . .
C4 C11 C15 110.1(12) . .
C10 C12 C17 110.9(13) . 22
C10 C12 C17 110.9(13) . .
C17 C12 C17 124(2) 22 .
C10 C12 C16 98.7(19) . .
C17 C12 C16 104.2(11) 22 .
C17 C12 C16 104.2(11) . .

loop_
_geom_bond_atom_site_label_1
_geom_bond_atom_site_label_2
_geom_bond_distance
_geom_bond_site_symmetry_2
Co1 O1 2.018(3) .
Co1 O1 2.019(3) 19
Co1 O4 2.084(4) 19
Co1 O4 2.084(4) .
Co1 O8 2.351(9) .
Co1 O8 2.351(9) 19
Co1 S1 2.440(2) .
Co2 O1 2.034(3) 23
Co2 O1 2.034(3) .
Co2 O3 2.078(4) .
Co2 O3 2.078(4) 23
Co2 O8 2.354(8) 23
Co2 O8 2.354(8) .
Co2 S2 2.444(2) .
Co3 O2 2.032(2) 2
Co3 O2 2.032(2) .
Co3 O3 2.065(4) 23
Co3 O3 2.065(4) .
Co3 O6 2.348(8) 19
Co3 O6 2.348(8) 18
Co3 S3 2.448(2) .
Co4 O3 1.985(5) 6
Co4 O3 1.985(5) 19
Co4 O4 2.012(7) .
Co4 O8 2.134(8) 6
Co4 O8 2.134(8) 19
Co4 O6 2.182(11) .
S1 C2 1.789(6) .
S1 C2 1.789(6) 19
S2 C6 1.784(6) .
S2 C6 1.784(6) 23
S3 C8 1.778(6) 23
S3 C8 1.779(6) .
O1 C1 1.323(6) .
O2 C7 1.314(9) .
O2 Co3 2.032(2) 4
O3 Co4 1.984(5) 19
O4 Co1 2.084(4) 6
O5 O6 1.489(14) 2
O5 O6 1.489(14) .
O5 O6 1.489(14) 3
O5 O6 1.489(14) 4
O6 O6 1.755(15) 2
O6 O6 1.755(15) 4
O6 Co3 2.348(8) 20
O6 Co3 2.348(8) 19
O7 O8 1.513(11) 19
O7 O8 1.513(11) .
O7 O8 1.513(11) 5
O7 O8 1.513(11) 23
O8 O8 1.782(16) 19
O8 O8 1.808(16) 23
O8 Co4 2.134(8) 19
C1 C6 1.393(8) .
C1 C2 1.412(8) .
C2 C3 1.398(8) .
C3 C4 1.380(10) .
C4 C5 1.408(11) .
C4 C11 1.553(13) .
C5 C6 1.423(8) .
C7 C8 1.415(7) .
C7 C8 1.415(7) 22
C8 C9 1.382(8) .
C9 C10 1.395(9) .
C10 C9 1.395(9) 22
C10 C12 1.52(2) .
C11 C14 1.514(13) .
C11 C13 1.540(13) .
C11 C15 1.607(15) .
C12 C17 1.584(15) 22
C12 C17 1.584(15) .
C12 C16 1.592(17) .

loop_
_platon_squeeze_void_nr
_platon_squeeze_void_average_x
_platon_squeeze_void_average_y
_platon_squeeze_void_average_z
_platon_squeeze_void_volume
_platon_squeeze_void_count_electrons
_platon_squeeze_void_content
1 0.447 -0.049 -0.029 10488 6976 ' '
